data_2020237
loop_
_publ_author_name
'Elammari, L.'
'Elouadi, B.'

_publ_section_title
;
 Structure of alpha - Li Zn P O4
;
_journal_name_full 'Acta Crystallographica C (39,1983-)'
_journal_page_first 1864
_journal_page_last 1867
_journal_volume 45
_journal_year 1989
_chemical_formula_sum 'Li O4 P Zn'
_chemical_name_systematic 'Li Zn (P O4)'
_space_group_IT_number 9
_symmetry_space_group_name_Hall 'C -2yc'
_symmetry_space_group_name_H-M 'C 1 c 1'
_cell_angle_alpha 90
_cell_angle_beta 110.9
_cell_angle_gamma 90
_cell_formula_units_Z 32
_cell_length_a 17.25
_cell_length_b 9.767
_cell_length_c 17.106
_cell_volume 2692.407
_citation_journal_id_ASTM ACSCEE
_cod_data_source_file Elammari_ACSCEE_1989_890.cif
_cod_data_source_block Li1O4P1Zn1
_cod_original_formula_sum 'Li1 O4 P1 Zn1'
_cod_database_code 2020237

loop_
_symmetry_equiv_pos_as_xyz
x,y,z
x,-y,z+1/2
x+1/2,y+1/2,z
x+1/2,-y+1/2,z+1/2

loop_
_atom_site_label
_atom_site_type_symbol
_atom_site_fract_x
_atom_site_fract_y
_atom_site_fract_z
_atom_site_occupancy
_atom_site_U_iso_or_equiv
Zn1 Zn+2 0.949 -0.2863 0.4639 1 0.0
O15 O-2 -0.257 -0.7747 0.2875 1 0.0
Li1 Li+1 -0.2127 -0.6937 0.0903 1 0.0
Zn3 Zn+2 -0.0833 -0.1828 -0.0364 1 0.0
Li2 Li+1 -0.1766 -0.2188 0.088 1 0.0
P5 P+5 0.1332 -0.2826 0.5269 1 0.0
P8 P+5 0.099 0.0612 0.2777 1 0.0
O20 O-2 0.0548 -0.2503 0.4504 1 0.0
Li3 Li+1 0.0346 -0.1781 0.3393 1 0.0
O25 O-2 0.0597 -0.3121 0.2627 1 0.0
Zn6 Zn+2 -0.3692 -0.7141 0.214 1 0.0
O2 O-2 -0.2227 0.1544 0.0094 1 0.0
P1 P+5 -0.1467 0.063 0.0252 1 0.0
O31 O-2 0.1732 0.1591 0.2935 1 0.0
O21 O-2 -0.3839 -0.7771 0.1014 1 0.0
O29 O-2 0.0198 0.1471 0.2613 1 0.0
Li7 Li+1 0.0447 0.0636 0.089 1 0.0
P3 P+5 -0.1493 -0.1881 0.2775 1 0.0
O32 O-2 0.1151 -0.0366 0.3526 1 0.0
O6 O-2 -0.1964 -0.4987 -0.0518 1 0.0
Zn7 Zn+2 0.1674 -0.5703 0.4633 1 0.0
O23 O-2 -0.4131 -0.7835 -0.051 1 0.0
O11 O-2 -0.2285 -0.1035 0.261 1 0.0
O14 O-2 -0.1654 -0.7812 0.1993 1 0.0
O8 O-2 -0.1366 -0.5342 0.101 1 0.0
Zn2 Zn+2 0.1987 -0.0361 0.4645 1 0.0
O30 O-2 0.0854 -0.0269 0.1999 1 0.0
O19 O-2 0.1461 -0.4377 0.5396 1 0.0
O16 O-2 -0.1903 -0.5611 0.2628 1 0.0
P2 P+5 -0.1189 -0.4686 0.0268 1 0.0
Li6 Li+1 -0.2441 0.0392 0.3399 1 0.0
Zn4 Zn+2 0.162 -0.6894 0.2146 1 0.0
O5 O-2 -0.0426 -0.5325 0.0156 1 0.0
O1 O-2 -0.1644 -0.0353 -0.0495 1 0.0
O22 O-2 -0.3213 -0.6008 0.039 1 0.0
O3 O-2 -0.1301 -0.029 0.1048 1 0.0
O27 O-2 -0.0051 -0.5289 0.2868 1 0.0
Zn5 Zn+2 -0.0902 0.0624 0.2148 1 0.0
O18 O-2 0.2094 -0.2193 0.5154 1 0.0
O7 O-2 -0.1046 -0.3134 0.0404 1 0.0
Zn8 Zn+2 -0.116 -0.4659 0.2151 1 0.0
O17 O-2 0.119 -0.2273 0.6036 1 0.0
O12 O-2 -0.0748 -0.0904 0.2945 1 0.0
O9 O-2 -0.1577 -0.2792 0.201 1 0.0
O13 O-2 -0.1024 -0.7516 0.3524 1 0.0
Li5 Li+1 -0.2152 -0.4332 0.3395 1 0.0
O24 O-2 -0.4745 -0.5953 0.0095 1 0.0
P4 P+5 -0.1797 -0.7159 0.2756 1 0.0
O26 O-2 0.1503 -0.4987 0.3533 1 0.0
Li4 Li+1 0.003 -0.7098 0.338 1 0.0
Li8 Li+1 0.0694 -0.464 0.0862 1 0.0
P7 P+5 0.0723 -0.468 0.2759 1 0.0
P6 P+5 -0.3982 -0.6886 0.0247 1 0.0
O10 O-2 -0.1326 -0.2848 0.3522 1 0.0
O28 O-2 0.0871 -0.5285 0.2 1 0.0
O4 O-2 -0.0689 0.1502 0.0384 1 0.0
